data_4504918
loop_
_publ_author_name
'Zhou, Zhao-Hui'
'Deng, Yuan-Fu'
'Wan, Hui-Lin'

_publ_section_title
;
 Structural Diversities of Cobalt(II) Coordination Polymers with Citric
 Acid
;
_journal_issue 3
_journal_name_full 'Crystal Growth &amp; Design'
_journal_page_first 1109
_journal_paper_doi 10.1021/cg0496282
_journal_volume 5
_journal_year 2005
_chemical_formula_sum 'C12 H38 Co3 O28'
_chemical_formula_weight 807.21
_chemical_name_common 'tri-cobalt citrate'
_chemical_name_systematic
; 
 ? 
;
_space_group_IT_number 14
_symmetry_cell_setting monoclinic
_symmetry_space_group_name_Hall '-P 2yn'
_symmetry_space_group_name_H-M 'P 1 21/n 1'
_atom_sites_solution_hydrogens geom
_atom_sites_solution_primary direct
_atom_sites_solution_secondary difmap
_audit_creation_method SHELXL-97
_cell_angle_alpha 90.00
_cell_angle_beta 116.254(2)
_cell_angle_gamma 90.00
_cell_formula_units_Z 2
_cell_length_a 11.2040(12)
_cell_length_b 11.9100(12)
_cell_length_c 12.0139(13)
_cell_measurement_temperature 293(2)
_cell_measurement_theta_max 28.24
_cell_measurement_theta_min 2.55
_cell_volume 1437.8(3)
_computing_cell_refinement 'SMART (Bruker, 1998)'
_computing_data_collection 'SMART (Bruker, 1998)'
_computing_data_reduction 'SAIRT (Bruker, 1998)'
_computing_molecular_graphics 'ORTEP-II (Johnson, 1976)'
_computing_publication_material 'SHELXL-97 (Sheldrick, 1997)'
_computing_structure_refinement 'SHELXL-97 (Sheldrick, 1997)'
_computing_structure_solution 'SHELXS-97 (Sheldrick, 1990)'
_diffrn_ambient_temperature 293(2)
_diffrn_measured_fraction_theta_full 0.933
_diffrn_measured_fraction_theta_max 0.933
_diffrn_measurement_device_type 'Smart Apex Bruker CCD'
_diffrn_radiation_monochromator graphite
_diffrn_radiation_source 'fine-focus sealed tube'
_diffrn_radiation_type MoK\a
_diffrn_radiation_wavelength 0.71073
_diffrn_reflns_av_R_equivalents 0.0639
_diffrn_reflns_av_sigmaI/netI 0.1314
_diffrn_reflns_limit_h_max 14
_diffrn_reflns_limit_h_min -13
_diffrn_reflns_limit_k_max 14
_diffrn_reflns_limit_k_min -15
_diffrn_reflns_limit_l_max 8
_diffrn_reflns_limit_l_min -16
_diffrn_reflns_number 8572
_diffrn_reflns_theta_full 28.24
_diffrn_reflns_theta_max 28.24
_diffrn_reflns_theta_min 2.55
_exptl_absorpt_coefficient_mu 1.823
_exptl_absorpt_correction_T_max 0.9474
_exptl_absorpt_correction_T_min 0.8110
_exptl_absorpt_correction_type multi-scan
_exptl_absorpt_process_details 'SDABS (Sheldrick, 1997)'
_exptl_crystal_colour red
_exptl_crystal_density_diffrn 1.865
_exptl_crystal_density_method 'not measured'
_exptl_crystal_description plane
_exptl_crystal_F_000 830
_exptl_crystal_size_max 0.12
_exptl_crystal_size_mid 0.12
_exptl_crystal_size_min 0.03
_refine_diff_density_max 0.564
_refine_diff_density_min -0.458
_refine_diff_density_rms 0.083
_refine_ls_extinction_method none
_refine_ls_goodness_of_fit_ref 0.683
_refine_ls_hydrogen_treatment mixed
_refine_ls_matrix_type full
_refine_ls_number_parameters 241
_refine_ls_number_reflns 3322
_refine_ls_number_restraints 20
_refine_ls_restrained_S_all 0.682
_refine_ls_R_factor_all 0.0798
_refine_ls_R_factor_gt 0.0400
_refine_ls_shift/su_max 0.000
_refine_ls_shift/su_mean 0.000
_refine_ls_structure_factor_coef Fsqd
_refine_ls_weighting_details 'calc w=1/[\s^2^(Fo^2^)+(0.0055P)^2^+0.0000P] where P=(Fo^2^+2Fc^2^)/3'
_refine_ls_weighting_scheme calc
_refine_ls_wR_factor_gt 0.0520
_refine_ls_wR_factor_ref 0.0568
_reflns_number_gt 1851
_reflns_number_total 3322
_reflns_threshold_expression >2sigma(I)
_cod_data_source_file cg0496282si20041101_112753.cif
_cod_data_source_block sad
_cod_depositor_comments
;
The following automatic conversions were performed:

'_symmetry_cell_setting' value 'Monoclinic' changed to 'monoclinic'
according to /home/saulius/struct/CIF-dictionaries/cif_core.dic
dictionary named 'cif_core.dic' version 2.4.1 from
2010-06-29.

'_exptl_absorpt_correction_type' value 'Multi-scan'
changed to 'multi-scan' according to
/home/saulius/struct/CIF-dictionaries/cif_core.dic dictionary named
'cif_core.dic' version 2.4.1 from 2010-06-29.

Automatic conversion script
Id: cif_fix_values 1715 2011-07-08 13:25:40Z adriana 
;
_cod_original_sg_symbol_H-M 'p 21/n'
_cod_database_code 4504918

loop_
_symmetry_equiv_pos_as_xyz
'x, y, z'
'-x+1/2, y+1/2, -z+1/2'
'-x, -y, -z'
'x-1/2, -y-1/2, z-1/2'

loop_
_atom_site_label
_atom_site_type_symbol
_atom_site_fract_x
_atom_site_fract_y
_atom_site_fract_z
_atom_site_U_iso_or_equiv
_atom_site_adp_type
_atom_site_occupancy
_atom_site_symmetry_multiplicity
_atom_site_calc_flag
_atom_site_refinement_flags
Co1 Co 0.07540(4) 0.17759(3) 0.65184(4) 0.02181(13) Uani 1 1 d .
Co2 Co 0.0000 0.0000 0.0000 0.02228(17) Uani 1 2 d S
O1 O -0.0412(2) 0.17819(16) 0.45322(19) 0.0197(5) Uani 1 1 d D
H1 H -0.060(3) 0.1147(16) 0.422(3) 0.024 Uiso 1 1 d D
O2 O 0.2125(2) 0.12832(17) 0.5895(2) 0.0284(6) Uani 1 1 d .
O3 O 0.2719(2) 0.17107(18) 0.4408(2) 0.0346(6) Uani 1 1 d .
O6 O -0.0376(2) -0.00673(16) 0.34036(19) 0.0281(6) Uani 1 1 d .
O7 O -0.0122(2) -0.00481(17) 0.1677(2) 0.0320(6) Uani 1 1 d .
O5 O 0.1622(2) 0.49191(16) 0.5444(2) 0.0304(6) Uani 1 1 d .
O4 O 0.1145(2) 0.34260(17) 0.62781(19) 0.0291(6) Uani 1 1 d .
O1W O -0.0680(2) 0.22654(19) 0.7057(2) 0.0308(6) Uani 1 1 d D
H1W1 H -0.146(2) 0.213(2) 0.652(2) 0.037 Uiso 1 1 d D
H1W2 H -0.048(3) 0.193(2) 0.7707(18) 0.037 Uiso 1 1 d D
O2W O 0.2145(2) 0.18371(17) 0.8382(2) 0.0307(6) Uani 1 1 d D
H2W1 H 0.276(2) 0.2310(17) 0.860(3) 0.037 Uiso 1 1 d D
H2W2 H 0.239(3) 0.1238(15) 0.876(3) 0.037 Uiso 1 1 d D
O3W O -0.0323(2) 0.17378(17) -0.0305(2) 0.0338(6) Uani 1 1 d D
H3W1 H -0.0971(19) 0.215(2) -0.037(3) 0.041 Uiso 1 1 d D
H3W2 H 0.0379(17) 0.210(2) -0.004(3) 0.041 Uiso 1 1 d D
O4W O 0.1997(2) 0.0340(2) 0.0878(2) 0.0346(6) Uani 1 1 d D
H4W1 H 0.250(2) 0.033(3) 0.1651(9) 0.041 Uiso 1 1 d D
H4W2 H 0.243(3) 0.021(3) 0.047(2) 0.041 Uiso 1 1 d D
O5W O 0.3812(3) -0.05363(19) 0.6628(2) 0.0390(7) Uani 1 1 d D
H5W1 H 0.331(3) 0.0025(17) 0.644(2) 0.047 Uiso 1 1 d D
H5W2 H 0.389(3) -0.082(2) 0.7307(18) 0.047 Uiso 1 1 d D
O6W O 0.3733(2) 0.0146(2) 0.3328(2) 0.0391(7) Uani 1 1 d D
H6W1 H 0.358(3) 0.065(2) 0.375(3) 0.047 Uiso 1 1 d D
H6W2 H 0.4495(17) 0.025(2) 0.335(3) 0.047 Uiso 1 1 d D
O7W O 0.1702(3) 0.32874(19) 0.0525(2) 0.0396(7) Uani 1 1 d .
H7W1 H 0.165(3) 0.359(3) -0.017(3) 0.048 Uiso 1 1 d D
H7W2 H 0.148(4) 0.377(3) 0.089(3) 0.048 Uiso 1 1 d D
C1 C 0.0491(3) 0.2124(2) 0.4028(3) 0.0182(8) Uani 1 1 d .
C2 C 0.1897(3) 0.1651(3) 0.4837(3) 0.0241(8) Uani 1 1 d .
C5 C -0.0029(3) 0.1712(2) 0.2686(3) 0.0238(8) Uani 1 1 d .
H5A H -0.0886 0.2057 0.2188 0.029 Uiso 1 1 calc R
H5B H 0.0580 0.1954 0.2357 0.029 Uiso 1 1 calc R
C6 C -0.0179(3) 0.0440(3) 0.2565(3) 0.0220(8) Uani 1 1 d .
C3 C 0.0582(3) 0.3407(2) 0.4088(3) 0.0241(8) Uani 1 1 d .
H3A H 0.1109 0.3643 0.3671 0.029 Uiso 1 1 calc R
H3B H -0.0308 0.3705 0.3617 0.029 Uiso 1 1 calc R
C4 C 0.1170(3) 0.3945(3) 0.5368(3) 0.0213(8) Uani 1 1 d .

loop_
_atom_site_aniso_label
_atom_site_aniso_U_11
_atom_site_aniso_U_22
_atom_site_aniso_U_33
_atom_site_aniso_U_23
_atom_site_aniso_U_13
_atom_site_aniso_U_12
Co1 0.0255(3) 0.0190(2) 0.0201(3) -0.0005(2) 0.0094(2) -0.0010(2)
Co2 0.0259(4) 0.0221(3) 0.0192(4) -0.0005(3) 0.0103(3) 0.0013(3)
O1 0.0240(13) 0.0153(12) 0.0220(13) -0.0034(11) 0.0120(11) -0.0027(10)
O2 0.0258(14) 0.0305(14) 0.0292(15) 0.0089(12) 0.0125(12) 0.0119(10)
O3 0.0315(15) 0.0374(14) 0.0461(16) -0.0035(13) 0.0274(13) -0.0057(12)
O6 0.0491(17) 0.0171(12) 0.0237(14) -0.0045(11) 0.0213(12) -0.0073(11)
O7 0.0482(17) 0.0291(13) 0.0245(14) -0.0076(12) 0.0214(13) -0.0055(12)
O5 0.0399(15) 0.0210(12) 0.0308(15) -0.0092(12) 0.0160(12) -0.0115(12)
O4 0.0458(16) 0.0195(13) 0.0242(14) -0.0036(11) 0.0174(12) -0.0055(11)
O1W 0.0278(16) 0.0355(15) 0.0263(15) 0.0030(13) 0.0094(12) 0.0018(12)
O2W 0.0332(16) 0.0206(13) 0.0284(15) 0.0053(12) 0.0047(13) -0.0064(11)
O3W 0.0273(15) 0.0250(14) 0.0468(17) -0.0018(13) 0.0143(14) 0.0042(11)
O4W 0.0252(15) 0.0555(16) 0.0258(15) -0.0001(15) 0.0138(12) 0.0044(13)
O5W 0.0505(19) 0.0334(16) 0.0359(17) 0.0109(13) 0.0217(16) 0.0155(13)
O6W 0.0374(17) 0.0467(17) 0.0355(16) -0.0076(13) 0.0180(14) 0.0009(14)
O7W 0.0391(16) 0.0405(17) 0.0362(17) 0.0015(14) 0.0139(14) -0.0004(14)
C1 0.022(2) 0.0161(17) 0.0176(19) -0.0001(14) 0.0102(16) -0.0042(14)
C2 0.029(2) 0.0162(18) 0.030(2) -0.0071(17) 0.0150(18) -0.0037(16)
C5 0.030(2) 0.0213(18) 0.0196(19) 0.0020(16) 0.0103(16) -0.0028(16)
C6 0.018(2) 0.025(2) 0.020(2) -0.0005(17) 0.0050(17) 0.0013(15)
C3 0.028(2) 0.0209(19) 0.022(2) -0.0007(16) 0.0102(17) -0.0008(15)
C4 0.017(2) 0.0206(19) 0.028(2) -0.0017(17) 0.0118(17) 0.0035(15)

loop_
_atom_type_symbol
_atom_type_description
_atom_type_scat_dispersion_real
_atom_type_scat_dispersion_imag
_atom_type_scat_source
C C 0.0033 0.0016 'International Tables Vol C Tables 4.2.6.8 and 6.1.1.4'
H H 0.0000 0.0000 'International Tables Vol C Tables 4.2.6.8 and 6.1.1.4'
O O 0.0106 0.0060 'International Tables Vol C Tables 4.2.6.8 and 6.1.1.4'
Co Co 0.3494 0.9721 'International Tables Vol C Tables 4.2.6.8 and 6.1.1.4'

loop_
_geom_angle_atom_site_label_1
_geom_angle_atom_site_label_2
_geom_angle_atom_site_label_3
_geom_angle
_geom_angle_site_symmetry_1
_geom_angle_site_symmetry_3
O4 Co1 O1W 91.02(9) . .
O4 Co1 O2 88.96(9) . 1
O1W Co1 O2 177.39(9) . 1
O4 Co1 O2 88.96(9) . .
O1W Co1 O2 177.39(9) . .
O2 Co1 O2 0.00(15) 1 .
O4 Co1 O2W 90.73(8) . .
O1W Co1 O2W 88.23(10) . .
O2 Co1 O2W 94.37(9) 1 .
O2 Co1 O2W 94.37(9) . .
O4 Co1 O6 174.16(9) . 3_556
O1W Co1 O6 93.41(9) . 3_556
O2 Co1 O6 86.44(9) 1 3_556
O2 Co1 O6 86.44(9) . 3_556
O2W Co1 O6 93.20(8) . 3_556
O4 Co1 O1 84.50(8) . .
O1W Co1 O1 99.88(9) . .
O2 Co1 O1 77.52(8) 1 .
O2 Co1 O1 77.52(8) . .
O2W Co1 O1 170.63(9) . .
O6 Co1 O1 90.99(8) 3_556 .
O4W Co2 O4W 180.0 . 3
O4W Co2 O7 88.20(9) . 3
O4W Co2 O7 91.80(9) 3 3
O4W Co2 O7 91.80(9) . .
O4W Co2 O7 88.20(9) 3 .
O7 Co2 O7 180.00(16) 3 .
O4W Co2 O3W 92.32(10) . 3
O4W Co2 O3W 87.68(10) 3 3
O7 Co2 O3W 96.64(10) 3 3
O7 Co2 O3W 83.36(10) . 3
O4W Co2 O3W 87.68(10) . .
O4W Co2 O3W 92.32(10) 3 .
O7 Co2 O3W 83.36(10) 3 .
O7 Co2 O3W 96.64(10) . .
O3W Co2 O3W 180.0 3 .
C1 O1 Co1 105.69(16) . .
O2 O2 C2 0(10) 1 .
O2 O2 Co1 0(10) 1 .
C2 O2 Co1 114.5(2) . .
O3 O3 C2 0(10) 1 .
O6 O6 C6 0(10) 1 .
O6 O6 Co1 0(10) 1 3_556
C6 O6 Co1 127.4(2) . 3_556
C6 O7 Co2 150.5(2) . .
C4 O4 Co1 132.3(2) . .
O1 C1 C3 107.8(3) . .
O1 C1 C5 109.9(2) . .
C3 C1 C5 110.8(2) . .
O1 C1 C2 109.9(3) . .
C3 C1 C2 107.8(2) . .
C5 C1 C2 110.6(3) . .
O3 C2 O3 0.00(15) 1 .
O3 C2 O2 125.7(3) 1 .
O3 C2 O2 125.7(3) . .
O3 C2 O2 125.7(3) 1 1
O3 C2 O2 125.7(3) . 1
O2 C2 O2 0.0(3) . 1
O3 C2 C1 117.1(3) 1 .
O3 C2 C1 117.1(3) . .
O2 C2 C1 117.2(3) . .
O2 C2 C1 117.2(3) 1 .
C6 C5 C1 113.1(3) . .
O7 C6 O6 123.3(3) . 1
O7 C6 O6 123.3(3) . .
O6 C6 O6 0.0(2) 1 .
O7 C6 C5 120.1(3) . .
O6 C6 C5 116.5(3) 1 .
O6 C6 C5 116.5(3) . .
C4 C3 C1 117.3(3) . .
O5 C4 O4 123.5(3) . .
O5 C4 C3 116.4(3) . .
O4 C4 C3 120.1(3) . .

loop_
_geom_bond_atom_site_label_1
_geom_bond_atom_site_label_2
_geom_bond_distance
_geom_bond_site_symmetry_2
Co1 O4 2.061(2) .
Co1 O1W 2.064(3) .
Co1 O2 2.069(2) 1
Co1 O2 2.069(2) .
Co1 O2W 2.088(2) .
Co1 O6 2.089(2) 3_556
Co1 O1 2.155(2) .
Co2 O4W 2.048(2) .
Co2 O4W 2.048(2) 3
Co2 O7 2.080(2) 3
Co2 O7 2.080(2) .
Co2 O3W 2.105(2) 3
Co2 O3W 2.105(2) .
O1 C1 1.448(4) .
O2 O2 0.000(6) 1
O2 C2 1.260(4) .
O3 O3 0.000(4) 1
O3 C2 1.240(4) .
O6 O6 0.000(8) 1
O6 C6 1.275(4) .
O6 Co1 2.0891(19) 3_556
O7 C6 1.241(4) .
O5 C4 1.253(3) .
O4 C4 1.267(4) .
O6W O6W 0.000(9) 1
O7W O7W 0.000(8) 1
C1 C3 1.531(4) .
C1 C5 1.533(4) .
C1 C2 1.546(4) .
C2 O3 1.240(4) 1
C2 O2 1.260(4) 1
C5 C6 1.524(4) .
C6 O6 1.275(4) 1
C3 C4 1.522(4) .

loop_
_geom_hbond_atom_site_label_D
_geom_hbond_atom_site_label_H
_geom_hbond_atom_site_label_A
_geom_hbond_distance_DH
_geom_hbond_distance_HA
_geom_hbond_distance_DA
_geom_hbond_angle_DHA
_geom_hbond_site_symmetry_A
O1 H1 O6 0.829(16) 1.82(2) 2.596(3) 154(3) 1
O1W H1W1 O7W 0.841(16) 1.934(18) 2.766(4) 169(3) 4_566
O2W H2W2 O5 0.826(16) 1.917(19) 2.719(3) 164(3) 2_546
O3W H3W1 O3 0.854(16) 1.926(17) 2.771(3) 170(3) 4_565
O3W H3W2 O7W 0.828(16) 1.940(18) 2.747(3) 165(3) 1
O4W H4W1 O6W 0.847(9) 1.884(11) 2.727(3) 173(3) 1
O4W H4W2 O5 0.846(10) 1.864(10) 2.710(3) 180(3) 2_545
O5W H5W1 O2 0.838(10) 1.915(10) 2.751(3) 177(3) 1
O5W H5W2 O4 0.850(10) 1.939(11) 2.784(3) 172(3) 2_546
O6W H6W1 O3 0.848(10) 1.960(11) 2.785(3) 164(3) 1
O6W H6W2 O5W 0.849(10) 1.918(10) 2.767(4) 178(3) 3_656
O7W H7W1 O5W 0.88(3) 1.90(3) 2.768(3) 165(3) 2
O7W H7W2 O6W 0.82(3) 1.96(3) 2.763(4) 166(3) 2
